data_2243993
loop_
_publ_author_name
'Konovalova, Irina S.'
'Shishkina, Svitlana V.'
'Kobzev, Dmytro'
'Semenova, Olha'
'Tatarets, Anatoliy'

_publ_section_title
;
 Crystal structures and Hirshfeld analysis of 4,6-dibromoindolenine and
 its quaternized salt
;
_journal_issue 12
_journal_name_full 'Acta Crystallographica Section E'
_journal_page_first 1203
_journal_page_last 1207
_journal_paper_doi 10.1107/S2056989021011385
_journal_volume 77
_journal_year 2021
_chemical_formula_iupac 'C12 H14 Br2 N +, I -'
_chemical_formula_moiety 'C12 H14 Br2 N +, I -'
_chemical_formula_sum 'C12 H14 Br2 I N'
_chemical_formula_weight 458.96
_chemical_name_systematic
;
4,6-Dibromo-2,3,3-trimethyl-3<i>H</i>-indol-1-ium iodide
;
_space_group_crystal_system monoclinic
_space_group_IT_number 11
_space_group_name_Hall '-P 2yb'
_space_group_name_H-M_alt 'P 1 21/m 1'
_atom_sites_solution_hydrogens geom
_atom_sites_solution_primary dual
_audit_creation_method
;
Olex2 1.5
(compiled 2021.07.19 svn.r715e62df for OlexSys, GUI svn.r6383)
;
_cell_angle_alpha 90
_cell_angle_beta 92.755(6)
_cell_angle_gamma 90
_cell_formula_units_Z 2
_cell_length_a 8.3507(6)
_cell_length_b 7.3719(5)
_cell_length_c 11.7180(8)
_cell_measurement_reflns_used 1781
_cell_measurement_temperature 293(2)
_cell_measurement_theta_max 28.6260
_cell_measurement_theta_min 3.7560
_cell_volume 720.53(9)
_computing_data_collection 'CrysAlisPro (Rigaku OD, 2018)'
_computing_data_reduction 'CrysAlisPro (Rigaku OD, 2018)'
_computing_molecular_graphics '<i>OLEX2</i> (Dolomanov et al., 2009)'
_computing_publication_material '<i>OLEX2</i> (Dolomanov et al., 2009)'
_computing_structure_refinement '<i>SHELXL2016/6</i> (Sheldrick, 2015a)'
_computing_structure_solution '<i>SHELXT2014/5</i> (Sheldrick, 2015b)'
_diffrn_ambient_temperature 293(2)
_diffrn_detector 'CCD plate'
_diffrn_detector_area_resol_mean 16.1827
_diffrn_measured_fraction_theta_full 0.996
_diffrn_measured_fraction_theta_max 0.996
_diffrn_measurement_device 'four-circle diffractometer'
_diffrn_measurement_device_type 'Xcalibur, Sapphire3'
_diffrn_measurement_method '\w scans'
_diffrn_radiation_monochromator graphite
_diffrn_radiation_probe x-ray
_diffrn_radiation_type 'Mo K\a'
_diffrn_radiation_wavelength 0.71073
_diffrn_reflns_av_R_equivalents 0.0833
_diffrn_reflns_av_unetI/netI 0.0549
_diffrn_reflns_limit_h_max 9
_diffrn_reflns_limit_h_min -9
_diffrn_reflns_limit_k_max 8
_diffrn_reflns_limit_k_min -8
_diffrn_reflns_limit_l_max 13
_diffrn_reflns_limit_l_min -12
_diffrn_reflns_number 4499
_diffrn_reflns_theta_full 24.996
_diffrn_reflns_theta_max 24.996
_diffrn_reflns_theta_min 2.930
_diffrn_source 'fine-focus sealed X-ray tube'
_exptl_absorpt_coefficient_mu 7.743
_exptl_absorpt_correction_T_max 1.00000
_exptl_absorpt_correction_T_min 0.35470
_exptl_absorpt_correction_type multi-scan
_exptl_absorpt_process_details
;
(CrysAlisPro; Rigaku OD, 2018)
;
_exptl_crystal_colour red
_exptl_crystal_density_diffrn 2.115
_exptl_crystal_description needle
_exptl_crystal_F_000 432
_exptl_crystal_size_max 0.4
_exptl_crystal_size_mid 0.2
_exptl_crystal_size_min 0.1
_refine_diff_density_max 0.855
_refine_diff_density_min -0.914
_refine_ls_extinction_method none
_refine_ls_goodness_of_fit_ref 1.049
_refine_ls_hydrogen_treatment constr
_refine_ls_matrix_type full
_refine_ls_number_parameters 97
_refine_ls_number_reflns 1374
_refine_ls_number_restraints 0
_refine_ls_restrained_S_all 1.049
_refine_ls_R_factor_all 0.0493
_refine_ls_R_factor_gt 0.0457
_refine_ls_shift/su_max 0.001
_refine_ls_shift/su_mean 0.000
_refine_ls_structure_factor_coef Fsqd
_refine_ls_weighting_details 'w=1/[\s^2^(Fo^2^)+(0.0732P)^2^+0.1443P] where P=(Fo^2^+2Fc^2^)/3'
_refine_ls_weighting_scheme calc
_refine_ls_wR_factor_gt 0.1155
_refine_ls_wR_factor_ref 0.1209
_reflns_number_gt 1242
_reflns_number_total 1374
_reflns_threshold_expression 'I > 2\s(I)'
_cod_data_source_file zn2011sup1.cif
_cod_data_source_block 2
_cod_original_sg_symbol_H-M P21/m
_cod_database_code 2243993
_shelx_space_group_comment
;
The symmetry employed for this shelxl refinement is uniquely defined
by the following loop, which should always be used as a source of
symmetry information in preference to the above space-group names.
They are only intended as comments.
;
_shelx_estimated_absorpt_t_min 0.148
_shelx_estimated_absorpt_t_max 0.511

loop_
_space_group_symop_operation_xyz
'x, y, z'
'-x, y+1/2, -z'
'-x, -y, -z'
'x, -y-1/2, z'

loop_
_atom_site_type_symbol
_atom_site_label
_atom_site_fract_x
_atom_site_fract_y
_atom_site_fract_z
_atom_site_U_iso_or_equiv
_atom_site_adp_type
_atom_site_calc_flag
_atom_site_occupancy
_atom_site_disorder_assembly
_atom_site_disorder_group
I I1 0.70649(6) 0.750000 0.12215(4) 0.0481(3) Uani d 1 . .
Br Br1 0.57546(9) 0.250000 0.65282(7) 0.0477(3) Uani d 1 . .
Br Br2 1.19756(8) 0.250000 0.49523(7) 0.0455(3) Uani d 1 . .
N N1 0.7083(7) 0.250000 0.2129(5) 0.0333(13) Uani d 1 . .
C C1 0.7464(7) 0.250000 0.3305(5) 0.0310(15) Uani d 1 . .
C C2 0.6429(8) 0.250000 0.4171(6) 0.0339(15) Uani d 1 . .
H H2 0.532393 0.250000 0.402939 0.041 Uiso calc 1 . .
C C3 0.7113(9) 0.250000 0.5275(6) 0.0361(16) Uani d 1 . .
C C4 0.8733(8) 0.250000 0.5472(6) 0.0334(15) Uani d 1 . .
H H4 0.915491 0.250000 0.622086 0.040 Uiso calc 1 . .
C C5 0.9763(8) 0.250000 0.4585(6) 0.0321(14) Uani d 1 . .
C C6 0.9130(8) 0.250000 0.3468(6) 0.0317(15) Uani d 1 . .
C C7 0.9823(9) 0.250000 0.2291(6) 0.0328(15) Uani d 1 . .
C C8 0.8337(9) 0.250000 0.1513(6) 0.0347(16) Uani d 1 . .
C C9 1.0830(6) 0.4194(8) 0.2084(5) 0.0446(12) Uani d 1 . .
H H9A 1.017880 0.525689 0.215897 0.067 Uiso calc 1 . .
H H9B 1.122463 0.414922 0.132876 0.067 Uiso calc 1 . .
H H9C 1.171753 0.423837 0.263544 0.067 Uiso calc 1 . .
C C10 0.8300(11) 0.250000 0.0265(7) 0.0483(19) Uani d 1 . .
H H10A 0.929629 0.203613 0.001073 0.073 Uiso calc 0.5 A -1
H H10B 0.814457 0.371640 -0.001140 0.073 Uiso calc 0.5 A -1
H H10C 0.743463 0.174747 -0.002504 0.073 Uiso calc 0.5 A -1
C C11 0.5431(10) 0.250000 0.1659(8) 0.051(2) Uani d 1 . .
H H11A 0.541464 0.284350 0.086856 0.077 Uiso calc 0.5 B -1
H H11B 0.480906 0.334906 0.207372 0.077 Uiso calc 0.5 B -1
H H11C 0.498349 0.130744 0.172659 0.077 Uiso calc 0.5 B -1

loop_
_atom_site_aniso_label
_atom_site_aniso_U_11
_atom_site_aniso_U_22
_atom_site_aniso_U_33
_atom_site_aniso_U_12
_atom_site_aniso_U_13
_atom_site_aniso_U_23
I1 0.0529(4) 0.0457(4) 0.0464(4) 0.000 0.0092(3) 0.000
Br1 0.0410(5) 0.0658(6) 0.0376(5) 0.000 0.0156(4) 0.000
Br2 0.0282(5) 0.0547(5) 0.0532(5) 0.000 -0.0025(4) 0.000
N1 0.034(3) 0.038(3) 0.028(3) 0.000 -0.006(2) 0.000
C1 0.024(4) 0.042(4) 0.027(3) 0.000 -0.001(3) 0.000
C2 0.028(3) 0.041(4) 0.033(4) 0.000 0.004(3) 0.000
C3 0.036(4) 0.041(4) 0.033(4) 0.000 0.009(3) 0.000
C4 0.038(4) 0.038(4) 0.024(3) 0.000 -0.004(3) 0.000
C5 0.031(4) 0.034(3) 0.032(3) 0.000 0.001(3) 0.000
C6 0.029(4) 0.033(4) 0.033(4) 0.000 0.005(3) 0.000
C7 0.038(4) 0.031(3) 0.030(4) 0.000 0.014(3) 0.000
C8 0.040(4) 0.035(4) 0.030(4) 0.000 0.007(3) 0.000
C9 0.046(3) 0.047(3) 0.042(3) -0.002(2) 0.012(2) 0.007(2)
C10 0.058(5) 0.052(5) 0.036(4) 0.000 0.006(4) 0.000
C11 0.038(5) 0.070(6) 0.045(5) 0.000 0.000(4) 0.000

loop_
_atom_type_symbol
_atom_type_description
_atom_type_scat_dispersion_real
_atom_type_scat_dispersion_imag
_atom_type_scat_source
C C 0.0033 0.0016 'International Tables Vol C Tables 4.2.6.8 and 6.1.1.4'
H H 0.0000 0.0000 'International Tables Vol C Tables 4.2.6.8 and 6.1.1.4'
Br Br -0.2901 2.4595 'International Tables Vol C Tables 4.2.6.8 and 6.1.1.4'
I I -0.4742 1.8119 'International Tables Vol C Tables 4.2.6.8 and 6.1.1.4'
N N 0.0061 0.0033 'International Tables Vol C Tables 4.2.6.8 and 6.1.1.4'

loop_
_geom_angle_atom_site_label_1
_geom_angle_atom_site_label_2
_geom_angle_atom_site_label_3
_geom_angle_site_symmetry_1
_geom_angle_site_symmetry_3
_geom_angle
_geom_angle_publ_flag
C1 N1 C11 . . 122.5(6) ?
C8 N1 C1 . . 113.3(6) ?
C8 N1 C11 . . 124.2(7) ?
C2 C1 N1 . . 127.6(6) ?
C2 C1 C6 . . 124.1(6) ?
C6 C1 N1 . . 108.3(6) ?
C1 C2 H2 . . 121.7 ?
C1 C2 C3 . . 116.5(6) ?
C3 C2 H2 . . 121.7 ?
C2 C3 Br1 . . 119.1(5) ?
C4 C3 Br1 . . 119.6(5) ?
C4 C3 C2 . . 121.3(6) ?
C3 C4 H4 . . 119.3 ?
C3 C4 C5 . . 121.5(6) ?
C5 C4 H4 . . 119.3 ?
C4 C5 Br2 . . 118.0(5) ?
C4 C5 C6 . . 119.1(6) ?
C6 C5 Br2 . . 122.9(5) ?
C1 C6 C7 . . 107.2(6) ?
C5 C6 C1 . . 117.5(6) ?
C5 C6 C7 . . 135.3(6) ?
C6 C7 C9 . 4_565 112.3(4) ?
C6 C7 C9 . . 112.3(4) ?
C8 C7 C6 . . 102.2(5) ?
C8 C7 C9 . . 110.3(4) ?
C8 C7 C9 . 4_565 110.3(4) ?
C9 C7 C9 . 4_565 109.3(6) ?
N1 C8 C7 . . 109.0(6) ?
N1 C8 C10 . . 125.2(7) ?
C10 C8 C7 . . 125.7(6) ?
C7 C9 H9A . . 109.5 ?
C7 C9 H9B . . 109.5 ?
C7 C9 H9C . . 109.5 ?
H9A C9 H9B . . 109.5 ?
H9A C9 H9C . . 109.5 ?
H9B C9 H9C . . 109.5 ?
C8 C10 H10A . . 109.5 ?
C8 C10 H10B . . 109.5 ?
C8 C10 H10C . . 109.5 ?
H10A C10 H10B . . 109.5 ?
H10A C10 H10C . . 109.5 ?
H10B C10 H10C . . 109.5 ?
N1 C11 H11A . . 109.5 ?
N1 C11 H11B . . 109.5 ?
N1 C11 H11C . . 109.5 ?
H11A C11 H11B . . 109.5 ?
H11A C11 H11C . . 109.5 ?
H11B C11 H11C . . 109.5 ?

loop_
_geom_bond_atom_site_label_1
_geom_bond_atom_site_label_2
_geom_bond_site_symmetry_2
_geom_bond_distance
_geom_bond_publ_flag
Br1 C3 . 1.899(7) ?
Br2 C5 . 1.877(7) ?
N1 C1 . 1.399(8) ?
N1 C8 . 1.301(9) ?
N1 C11 . 1.460(10) ?
C1 C2 . 1.364(10) ?
C1 C6 . 1.395(9) ?
C2 H2 . 0.9300 ?
C2 C3 . 1.389(10) ?
C3 C4 . 1.361(10) ?
C4 H4 . 0.9300 ?
C4 C5 . 1.381(10) ?
C5 C6 . 1.387(10) ?
C6 C7 . 1.522(9) ?
C7 C8 . 1.504(10) ?
C7 C9 . 1.532(7) ?
C7 C9 4_565 1.532(7) ?
C8 C10 . 1.461(10) ?
C9 H9A . 0.9600 ?
C9 H9B . 0.9600 ?
C9 H9C . 0.9600 ?
C10 H10A . 0.9600 ?
C10 H10B . 0.9600 ?
C10 H10C . 0.9600 ?
C11 H11A . 0.9600 ?
C11 H11B . 0.9600 ?
C11 H11C . 0.9600 ?

loop_
_geom_hbond_atom_site_label_D
_geom_hbond_atom_site_label_H
_geom_hbond_atom_site_label_A
_geom_hbond_site_symmetry_A
_geom_hbond_distance_DH
_geom_hbond_distance_HA
_geom_hbond_distance_DA
_geom_hbond_angle_DHA
C2 H2 Br2 1_455 0.93 3.05 3.8720(10) 149
C5 Br2 Br1 1_655 1.877(7) 3.58 5.3970(10) 162
C3 Br1 I1 3_666 1.899(7) 3.62 5.5140(10) 176
C11 H11A I1 3_665 0.96 3.14 3.8810(10) 135

loop_
_geom_torsion_atom_site_label_1
_geom_torsion_atom_site_label_2
_geom_torsion_atom_site_label_3
_geom_torsion_atom_site_label_4
_geom_torsion_site_symmetry_1
_geom_torsion_site_symmetry_2
_geom_torsion_site_symmetry_3
_geom_torsion_site_symmetry_4
_geom_torsion
_geom_torsion_publ_flag
Br1 C3 C4 C5 . . . . 180.000(2) ?
Br2 C5 C6 C1 . . . . 180.0000(10) ?
Br2 C5 C6 C7 . . . . 0.000(2) ?
N1 C1 C2 C3 . . . . 180.0000(10) ?
N1 C1 C6 C5 . . . . 180.0000(10) ?
N1 C1 C6 C7 . . . . 0.0000(10) ?
C1 N1 C8 C7 . . . . 0.0000(10) ?
C1 N1 C8 C10 . . . . 180.000000 ?
C1 C2 C3 Br1 . . . . 180.0000(10) ?
C1 C2 C3 C4 . . . . 0.000(2) ?
C1 C6 C7 C8 . . . . 0.0000(10) ?
C1 C6 C7 C9 . . . 4_565 -118.2(4) ?
C1 C6 C7 C9 . . . . 118.2(4) ?
C2 C1 C6 C5 . . . . 0.0000(10) ?
C2 C1 C6 C7 . . . . 180.0000(10) ?
C2 C3 C4 C5 . . . . 0.000(2) ?
C3 C4 C5 Br2 . . . . 180.0000(10) ?
C3 C4 C5 C6 . . . . 0.000(2) ?
C4 C5 C6 C1 . . . . 0.0000(10) ?
C4 C5 C6 C7 . . . . 180.0000(10) ?
C5 C6 C7 C8 . . . . 180.0000(10) ?
C5 C6 C7 C9 . . . . -61.8(4) ?
C5 C6 C7 C9 . . . 4_565 61.8(4) ?
C6 C1 C2 C3 . . . . 0.0000(10) ?
C6 C7 C8 N1 . . . . 0.0000(10) ?
C6 C7 C8 C10 . . . . 180.0000(10) ?
C8 N1 C1 C2 . . . . 180.0000(10) ?
C8 N1 C1 C6 . . . . 0.0000(10) ?
C9 C7 C8 N1 4_565 . . . 119.6(4) ?
C9 C7 C8 N1 . . . . -119.6(4) ?
C9 C7 C8 C10 4_565 . . . -60.4(4) ?
C9 C7 C8 C10 . . . . 60.4(4) ?
C11 N1 C1 C2 . . . . 0.0000(10) ?
C11 N1 C1 C6 . . . . 180.0000(10) ?
C11 N1 C8 C7 . . . . 180.0000(10) ?
C11 N1 C8 C10 . . . . 0.0000(10) ?

_cod_database_fobs_code 2243993
